data_4121468
loop_
_publ_author_name
'Bontemps, S\'ebastien'
'Vendier, Laure'
'Sabo-Etienne, Sylviane'

_publ_section_title
;
 Ruthenium-catalyzed reduction of carbon dioxide to formaldehyde.
;
_journal_issue 11
_journal_name_full 'Journal of the American Chemical Society'
_journal_page_first 4419
_journal_page_last 4425
_journal_paper_doi 10.1021/ja500708w
_journal_volume 136
_journal_year 2014
_chemical_compound_source 'synthesis as described'
_chemical_formula_moiety 'C32 H56 O3 P2 Ru'
_chemical_formula_sum 'C32 H56 O3 P2 Ru'
_chemical_formula_weight 651.78
_chemical_name_systematic
;
 ?
;
_space_group_IT_number 2
_symmetry_cell_setting triclinic
_symmetry_Int_Tables_number 2
_symmetry_space_group_name_Hall '-P 1'
_symmetry_space_group_name_H-M 'P -1'
_atom_sites_solution_hydrogens geom
_atom_sites_solution_primary direct
_atom_sites_solution_secondary difmap
_audit_creation_date 2013-09-24T15:54:34-00:00
_audit_creation_method 'WinGX routine CIF_UPDATE'
_cell_angle_alpha 92.580(4)
_cell_angle_beta 99.537(5)
_cell_angle_gamma 106.924(5)
_cell_formula_units_Z 2
_cell_length_a 10.1800(6)
_cell_length_b 11.3320(6)
_cell_length_c 14.4430(8)
_cell_measurement_reflns_used 9436
_cell_measurement_temperature 100(2)
_cell_measurement_theta_max 29.0716
_cell_measurement_theta_min 3.2367
_cell_measurement_wavelength 0.71073
_cell_volume 1564.26(16)
_computing_cell_refinement
;
        CrysAlisPro, Agilent Technologies,
        Version 1.171.35.19 (release 27-10-2011 CrysAlis171 .NET)
        (compiled Oct 27 2011,15:02:11)
;
_computing_data_collection
;
        CrysAlisPro, Agilent Technologies,
        Version 1.171.35.19 (release 27-10-2011 CrysAlis171 .NET)
        (compiled Oct 27 2011,15:02:11)
;
_computing_data_reduction
;
        CrysAlisPro, Agilent Technologies,
        Version 1.171.35.19 (release 27-10-2011 CrysAlis171 .NET)
        (compiled Oct 27 2011,15:02:11)
;
_computing_molecular_graphics 'Ortep-3 for Windows (Farrugia, 1997)'
_computing_publication_material 'WinGX publication routines (Farrugia, 1999)'
_computing_structure_refinement 'SHELXL-97 (Sheldrick, 1997)'
_computing_structure_solution 'SIR92 (Giacovazzo et al, 1993)'
_diffrn_ambient_temperature 100(2)
_diffrn_detector_area_resol_mean 16.1978
_diffrn_measured_fraction_theta_full 0.998
_diffrn_measured_fraction_theta_max 0.998
_diffrn_measurement_device_type 'Xcalibur, Eos, Gemini ultra'
_diffrn_measurement_method '\w scans'
_diffrn_orient_matrix_UB_11 0.0358744
_diffrn_orient_matrix_UB_12 0.0064679
_diffrn_orient_matrix_UB_13 0.0472765
_diffrn_orient_matrix_UB_21 -0.0426278
_diffrn_orient_matrix_UB_22 0.0345563
_diffrn_orient_matrix_UB_23 0.0140519
_diffrn_orient_matrix_UB_31 -0.0489049
_diffrn_orient_matrix_UB_32 -0.0555873
_diffrn_orient_matrix_UB_33 0.0083548
_diffrn_radiation_monochromator graphite
_diffrn_radiation_probe x-ray
_diffrn_radiation_type MoK\a
_diffrn_radiation_wavelength 0.71073
_diffrn_reflns_av_R_equivalents 0.04
_diffrn_reflns_av_unetI/netI 0.0359
_diffrn_reflns_limit_h_max 12
_diffrn_reflns_limit_h_min -12
_diffrn_reflns_limit_k_max 14
_diffrn_reflns_limit_k_min -14
_diffrn_reflns_limit_l_max 18
_diffrn_reflns_limit_l_min -18
_diffrn_reflns_number 25091
_diffrn_reflns_theta_full 26.37
_diffrn_reflns_theta_max 26.37
_diffrn_reflns_theta_min 3.24
_exptl_absorpt_coefficient_mu 0.634
_exptl_absorpt_correction_T_max 0.9992
_exptl_absorpt_correction_T_min 0.9919
_exptl_absorpt_correction_type multi-scan
_exptl_absorpt_process_details
;
        CrysAlisPro, Agilent Technologies,
        Version 1.171.35.19 (release 27-10-2011 CrysAlis171 .NET)
        (compiled Oct 27 2011,15:02:11)
        Empirical absorption correction using spherical harmonics,
 implemented in SCALE3 ABSPACK scaling algorithm.
;
_exptl_crystal_colour colourless
_exptl_crystal_density_diffrn 1.384
_exptl_crystal_density_method 'not measured'
_exptl_crystal_description plate
_exptl_crystal_F_000 692
_exptl_crystal_size_max 0.2
_exptl_crystal_size_mid 0.12
_exptl_crystal_size_min 0.02
_refine_diff_density_max 1.563
_refine_diff_density_min -1.486
_refine_diff_density_rms 0.097
_refine_ls_extinction_method none
_refine_ls_goodness_of_fit_ref 1.029
_refine_ls_hydrogen_treatment mixed
_refine_ls_matrix_type full
_refine_ls_number_parameters 343
_refine_ls_number_reflns 6371
_refine_ls_number_restraints 1
_refine_ls_restrained_S_all 1.029
_refine_ls_R_factor_all 0.0528
_refine_ls_R_factor_gt 0.0454
_refine_ls_shift/su_max 0.002
_refine_ls_shift/su_mean 0
_refine_ls_structure_factor_coef Fsqd
_refine_ls_weighting_details 'calc w=1/[\s^2^(Fo^2^)+(0.0449P)^2^+4.5858P] where P=(Fo^2^+2Fc^2^)/3'
_refine_ls_weighting_scheme calc
_refine_ls_wR_factor_gt 0.1054
_refine_ls_wR_factor_ref 0.1098
_reflns_number_gt 5657
_reflns_number_total 6371
_reflns_threshold_expression >2sigma(I)
_cod_data_source_file ja500708w_si_002.cif
_cod_data_source_block 2CyP
_cod_original_cell_volume 1564.26(15)
_cod_database_code 4121468

loop_
_symmetry_equiv_pos_as_xyz
'x, y, z'
'-x, -y, -z'

loop_
_atom_site_label
_atom_site_type_symbol
_atom_site_fract_x
_atom_site_fract_y
_atom_site_fract_z
_atom_site_U_iso_or_equiv
_atom_site_adp_type
_atom_site_occupancy
_atom_site_symmetry_multiplicity
_atom_site_calc_flag
_atom_site_refinement_flags
_atom_site_disorder_assembly
_atom_site_disorder_group
C21 C 0.8056(4) 1.3627(3) 0.2817(3) 0.0327(9) Uani 1 1 d . C .
H21 H 0.7954 1.4311 0.321 0.039 Uiso 1 1 calc R . .
C22 C 0.9612(5) 1.3671(4) 0.3020(3) 0.0433(11) Uani 1 1 d . . .
H22A H 1.0124 1.4267 0.3556 0.052 Uiso 1 1 calc R . .
H22B H 0.9699 1.2863 0.3153 0.052 Uiso 1 1 calc R . .
C23 C 1.0170(5) 1.4067(5) 0.2115(4) 0.0565(14) Uani 1 1 d . . .
H23A H 1.1104 1.4649 0.2272 0.068 Uiso 1 1 calc R . .
H23B H 1.02 1.3352 0.1734 0.068 Uiso 1 1 calc R . .
C24 C 0.9192(5) 1.4656(5) 0.1600(3) 0.0490(12) Uani 1 1 d . . .
H24A H 0.9219 1.4616 0.0932 0.059 Uiso 1 1 calc R . .
H24B H 0.941 1.5516 0.1845 0.059 Uiso 1 1 calc R . .
C25 C 0.7767(4) 1.3891(4) 0.1778(3) 0.0343(9) Uani 1 1 d . . .
H25A H 0.7407 1.3126 0.1363 0.041 Uiso 1 1 calc R . .
H25B H 0.7099 1.4355 0.1681 0.041 Uiso 1 1 calc R . .
C41 C 0.5153(3) 0.7525(3) 0.1196(3) 0.0252(7) Uani 1 1 d . B .
H41 H 0.5228 0.8012 0.0653 0.03 Uiso 1 1 calc R . .
C42 C 0.4752(4) 0.6159(4) 0.0794(3) 0.0414(11) Uani 1 1 d . . .
H42A H 0.4851 0.6106 0.0138 0.05 Uiso 1 1 calc R . .
H42B H 0.5354 0.5745 0.1147 0.05 Uiso 1 1 calc R . .
C43 C 0.3262(4) 0.5565(4) 0.0879(4) 0.0463(12) Uani 1 1 d . . .
H43A H 0.3213 0.5111 0.1432 0.056 Uiso 1 1 calc R . .
H43B H 0.2761 0.4998 0.0325 0.056 Uiso 1 1 calc R . .
C44 C 0.2644(4) 0.6631(3) 0.0968(3) 0.0298(8) Uani 1 1 d . . .
H44A H 0.1847 0.6402 0.1281 0.036 Uiso 1 1 calc R . .
H44B H 0.236 0.6887 0.0354 0.036 Uiso 1 1 calc R . .
C45 C 0.3858(3) 0.7650(3) 0.1564(3) 0.0259(7) Uani 1 1 d . . .
H45A H 0.3931 0.7525 0.2229 0.031 Uiso 1 1 calc R . .
H45B H 0.3743 0.8461 0.1476 0.031 Uiso 1 1 calc R . .
C51 C 0.6770(4) 0.7079(3) 0.2942(3) 0.0257(7) Uani 1 1 d . B .
H51 H 0.6471 0.6248 0.2604 0.031 Uiso 1 1 calc R . .
C52 C 0.5779(5) 0.7058(5) 0.3642(3) 0.0427(11) Uani 1 1 d . . .
H52A H 0.4823 0.6595 0.3358 0.051 Uiso 1 1 calc R A 1
H52B H 0.5814 0.7891 0.3857 0.051 Uiso 1 1 calc R A 1
C53A C 0.6355(6) 0.6402(6) 0.4464(4) 0.0411(14) Uani 0.73 1 d P B 1
H53A H 0.6087 0.662 0.5047 0.049 Uiso 0.73 1 calc PR B 1
H53B H 0.6019 0.5508 0.4321 0.049 Uiso 0.73 1 calc PR B 1
C53B C 0.6739(18) 0.7243(18) 0.4612(12) 0.0411(14) Uani 0.27 1 d P B 2
H53C H 0.7044 0.8111 0.4853 0.049 Uiso 0.27 1 calc PR B 2
H53D H 0.6232 0.6768 0.5054 0.049 Uiso 0.27 1 calc PR B 2
C54 C 0.7858(6) 0.6867(7) 0.4529(4) 0.0703(17) Uani 1 1 d . . .
H54A H 0.8279 0.6234 0.473 0.084 Uiso 1 1 calc R B 1
H54B H 0.8243 0.7583 0.4993 0.084 Uiso 1 1 calc R B 1
C55 C 0.8194(4) 0.7229(4) 0.3576(3) 0.0374(10) Uani 1 1 d . B .
H55A H 0.8662 0.669 0.3322 0.045 Uiso 1 1 calc R . .
H55B H 0.8792 0.8079 0.363 0.045 Uiso 1 1 calc R . .
C61 C 0.8090(3) 0.7806(3) 0.1383(3) 0.0236(7) Uani 1 1 d . B .
H61 H 0.7996 0.6925 0.1425 0.028 Uiso 1 1 calc R . .
C62 C 0.9641(4) 0.8545(4) 0.1791(3) 0.0335(9) Uani 1 1 d . . .
H62A H 0.9703 0.9331 0.2119 0.04 Uiso 1 1 calc R . .
H62B H 1.0063 0.8076 0.2229 0.04 Uiso 1 1 calc R . .
C63 C 1.0379(4) 0.8755(4) 0.0942(3) 0.0346(9) Uani 1 1 d . . .
H63A H 1.0658 0.9627 0.0842 0.042 Uiso 1 1 calc R . .
H63B H 1.1204 0.8479 0.1043 0.042 Uiso 1 1 calc R . .
C64 C 0.9325(4) 0.7999(4) 0.0098(3) 0.0336(9) Uani 1 1 d . . .
H64A H 0.9377 0.7159 0.0031 0.04 Uiso 1 1 calc R . .
H64B H 0.9478 0.8377 -0.048 0.04 Uiso 1 1 calc R . .
C65 C 0.7923(4) 0.8015(4) 0.0333(3) 0.0286(8) Uani 1 1 d . . .
H65A H 0.7158 0.7358 -0.0042 0.034 Uiso 1 1 calc R . .
H65B H 0.7761 0.8805 0.023 0.034 Uiso 1 1 calc R . .
O2 O 0.7998(4) 1.0957(3) 0.1218(2) 0.0432(8) Uani 1 1 d . B .
O3 O 0.5757(3) 1.0344(3) 0.1186(2) 0.0452(8) Uani 1 1 d . B .
P1 P 0.68772(13) 1.21598(9) 0.30989(9) 0.0406(3) Uani 1 1 d . . .
C11A C 0.6773(8) 1.2498(6) 0.4274(5) 0.0296(6) Uani 0.55 1 d P C 1
H11A H 0.6281 1.3123 0.4287 0.035 Uiso 0.55 1 calc PR C 1
C12A C 0.6031(8) 1.1416(6) 0.4790(5) 0.0296(6) Uani 0.55 1 d P C 1
H12A H 0.5109 1.1457 0.4847 0.035 Uiso 0.55 1 calc PR C 1
H12B H 0.593 1.063 0.4445 0.035 Uiso 0.55 1 calc PR C 1
C13A C 0.6929(8) 1.1537(6) 0.5755(5) 0.0296(6) Uani 0.55 1 d P C 1
H13A H 0.7435 1.093 0.5787 0.035 Uiso 0.55 1 calc PR C 1
H13B H 0.6362 1.1422 0.6241 0.035 Uiso 0.55 1 calc PR C 1
C14A C 0.7944(8) 1.2861(7) 0.5874(5) 0.0296(6) Uani 0.55 1 d P C 1
H14A H 0.7516 1.3458 0.6088 0.035 Uiso 0.55 1 calc PR C 1
H14B H 0.8794 1.2927 0.6319 0.035 Uiso 0.55 1 calc PR C 1
C15A C 0.8241(8) 1.3057(7) 0.4883(5) 0.0296(6) Uani 0.55 1 d P C 1
H15A H 0.8881 1.2622 0.4731 0.035 Uiso 0.55 1 calc PR C 1
H15B H 0.8623 1.3931 0.481 0.035 Uiso 0.55 1 calc PR C 1
C31A C 0.5010(8) 1.2198(8) 0.2387(6) 0.0410(7) Uani 0.55 1 d P C 1
H31A H 0.5045 1.2146 0.1713 0.049 Uiso 0.55 1 calc PR C 1
C32A C 0.4641(8) 1.3406(8) 0.2632(7) 0.0410(7) Uani 0.55 1 d P C 1
H32A H 0.5015 1.3756 0.3281 0.049 Uiso 0.55 1 calc PR C 1
H32B H 0.4901 1.4031 0.2203 0.049 Uiso 0.55 1 calc PR C 1
C33A C 0.3133(9) 1.2758(8) 0.2461(7) 0.0410(7) Uani 0.55 1 d P C 1
H33A H 0.2788 1.2527 0.179 0.049 Uiso 0.55 1 calc PR C 1
H33B H 0.2641 1.3299 0.2679 0.049 Uiso 0.55 1 calc PR C 1
C34A C 0.2864(9) 1.1555(8) 0.3008(7) 0.0410(7) Uani 0.55 1 d P C 1
H34A H 0.3193 1.1732 0.3685 0.049 Uiso 0.55 1 calc PR C 1
H34B H 0.19 1.103 0.2867 0.049 Uiso 0.55 1 calc PR C 1
C35A C 0.3759(10) 1.1108(9) 0.2540(8) 0.0410(7) Uani 0.45 1 d P C 1
H35A H 0.3246 1.067 0.1935 0.049 Uiso 0.45 1 calc PR C 1
H35B H 0.41 1.053 0.2912 0.049 Uiso 0.45 1 calc PR C 1
C11B C 0.7815(10) 1.2372(8) 0.4564(6) 0.0296(6) Uani 0.45 1 d P C 2
H11B H 0.8775 1.2343 0.4604 0.035 Uiso 0.45 1 calc PR C 2
C15B C 0.7869(10) 1.3495(8) 0.5149(6) 0.0296(6) Uani 0.45 1 d P C 2
H15C H 0.6995 1.369 0.4998 0.035 Uiso 0.45 1 calc PR C 2
H15D H 0.8623 1.4199 0.5045 0.035 Uiso 0.45 1 calc PR C 2
C13B C 0.7533(10) 1.1783(8) 0.6102(6) 0.0296(6) Uani 0.45 1 d P C 2
H13C H 0.8257 1.1439 0.6382 0.035 Uiso 0.45 1 calc PR C 2
H13D H 0.6769 1.1551 0.6446 0.035 Uiso 0.45 1 calc PR C 2
C12B C 0.7038(9) 1.1303(8) 0.5111(6) 0.0296(6) Uani 0.45 1 d P C 2
H12C H 0.6033 1.1128 0.494 0.035 Uiso 0.45 1 calc PR C 2
H12D H 0.7277 1.0552 0.4981 0.035 Uiso 0.45 1 calc PR C 2
C14B C 0.8115(11) 1.3197(8) 0.6154(6) 0.0296(6) Uani 0.45 1 d P C 2
H14C H 0.7628 1.359 0.6534 0.035 Uiso 0.45 1 calc PR C 2
H14D H 0.9105 1.3475 0.6425 0.035 Uiso 0.45 1 calc PR C 2
C31B C 0.5389(10) 1.2428(9) 0.3195(8) 0.0410(7) Uani 0.45 1 d P C 2
H31B H 0.5542 1.3052 0.3727 0.049 Uiso 0.45 1 calc PR C 2
C32B C 0.4749(10) 1.2841(11) 0.2302(8) 0.0410(7) Uani 0.45 1 d P C 2
H32C H 0.4474 1.2209 0.1772 0.049 Uiso 0.45 1 calc PR C 2
H32D H 0.5335 1.3613 0.2137 0.049 Uiso 0.45 1 calc PR C 2
C34B C 0.2661(11) 1.1649(10) 0.2582(8) 0.0410(7) Uani 0.45 1 d P C 2
H34C H 0.2554 1.1423 0.1912 0.049 Uiso 0.45 1 calc PR C 2
H34D H 0.179 1.1267 0.279 0.049 Uiso 0.45 1 calc PR C 2
C33B C 0.3160(11) 1.3039(10) 0.2823(8) 0.0410(7) Uani 0.45 1 d P C 2
H33C H 0.3363 1.3314 0.3491 0.049 Uiso 0.45 1 calc PR C 2
H33D H 0.2615 1.3489 0.2456 0.049 Uiso 0.45 1 calc PR C 2
C35B C 0.4148(8) 1.1243(7) 0.3279(6) 0.0410(7) Uani 0.55 1 d P C 2
H35C H 0.4041 1.115 0.3929 0.049 Uiso 0.55 1 calc PR C 2
H35D H 0.4266 1.0494 0.3002 0.049 Uiso 0.55 1 calc PR C 2
P2 P 0.68183(9) 0.81805(8) 0.20339(6) 0.01839(18) Uani 1 1 d . . .
Ru1 Ru 0.71044(3) 1.02662(2) 0.252910(18) 0.01739(9) Uani 1 1 d . B .
C2 C 0.6765(6) 1.0737(4) 0.0777(3) 0.0452(12) Uani 1 1 d D . .
H2 H 0.671(5) 1.074(5) 0.0082(9) 0.054 Uiso 1 1 d D . .
C1A C 0.858(2) 1.033(2) 0.3420(14) 0.038(3) Uani 0.55 1 d P B 1
O1A O 0.9610(7) 1.0446(7) 0.3987(5) 0.0501(16) Uani 0.55 1 d P B 1
O1B O 0.8985(9) 1.0390(8) 0.4319(6) 0.0501(16) Uani 0.45 1 d P B 2
C1B C 0.826(3) 1.033(3) 0.3645(18) 0.038(3) Uani 0.45 1 d P B 2
HY1 H 0.608(5) 0.973(4) 0.310(3) 0.045(13) Uiso 1 1 d . . .

loop_
_atom_site_aniso_label
_atom_site_aniso_U_11
_atom_site_aniso_U_22
_atom_site_aniso_U_33
_atom_site_aniso_U_23
_atom_site_aniso_U_13
_atom_site_aniso_U_12
C21 0.039(2) 0.0172(18) 0.050(2) 0.0120(16) 0.0283(19) 0.0089(16)
C22 0.039(2) 0.039(2) 0.062(3) 0.028(2) 0.029(2) 0.0126(19)
C23 0.048(3) 0.065(3) 0.073(4) 0.032(3) 0.039(3) 0.023(3)
C24 0.041(3) 0.054(3) 0.048(3) 0.017(2) 0.021(2) 0.001(2)
C25 0.038(2) 0.0218(19) 0.049(2) 0.0101(17) 0.0237(19) 0.0078(16)
C41 0.0156(16) 0.0271(19) 0.0299(18) -0.0077(14) 0.0035(13) 0.0038(14)
C42 0.027(2) 0.030(2) 0.059(3) -0.0210(19) 0.0022(19) 0.0029(17)
C43 0.029(2) 0.022(2) 0.086(4) 0.006(2) 0.010(2) 0.0042(17)
C44 0.0173(17) 0.0262(19) 0.043(2) 0.0051(16) 0.0033(15) 0.0030(14)
C45 0.0185(17) 0.032(2) 0.0272(18) -0.0013(15) 0.0047(14) 0.0082(15)
C51 0.0286(19) 0.0154(16) 0.0336(19) 0.0033(14) 0.0125(15) 0.0036(14)
C52 0.034(2) 0.057(3) 0.046(3) 0.023(2) 0.0210(19) 0.019(2)
C53A 0.044(3) 0.043(3) 0.043(3) 0.021(3) 0.020(3) 0.015(3)
C53B 0.044(3) 0.043(3) 0.043(3) 0.021(3) 0.020(3) 0.015(3)
C54 0.054(3) 0.101(5) 0.059(3) 0.044(3) 0.011(3) 0.023(3)
C55 0.032(2) 0.032(2) 0.056(3) 0.0207(19) 0.0159(19) 0.0159(17)
C61 0.0194(17) 0.0192(17) 0.0342(19) -0.0005(14) 0.0100(14) 0.0064(13)
C62 0.0164(17) 0.040(2) 0.042(2) 0.0015(18) 0.0082(15) 0.0047(16)
C63 0.0235(19) 0.031(2) 0.050(2) 0.0021(18) 0.0155(17) 0.0054(16)
C64 0.032(2) 0.027(2) 0.047(2) -0.0002(17) 0.0215(18) 0.0082(16)
C65 0.0259(19) 0.030(2) 0.0302(19) -0.0050(15) 0.0115(15) 0.0072(15)
O2 0.064(2) 0.0232(14) 0.0453(18) 0.0007(12) 0.0326(16) 0.0050(14)
O3 0.0458(18) 0.0342(16) 0.0424(17) 0.0139(13) -0.0112(14) 0.0010(14)
P1 0.0566(7) 0.0126(4) 0.0670(8) 0.0105(4) 0.0493(6) 0.0108(4)
C11A 0.0369(14) 0.0224(14) 0.0277(15) 0.0002(10) 0.0113(12) 0.0038(11)
C12A 0.0369(14) 0.0224(14) 0.0277(15) 0.0002(10) 0.0113(12) 0.0038(11)
C13A 0.0369(14) 0.0224(14) 0.0277(15) 0.0002(10) 0.0113(12) 0.0038(11)
C14A 0.0369(14) 0.0224(14) 0.0277(15) 0.0002(10) 0.0113(12) 0.0038(11)
C15A 0.0369(14) 0.0224(14) 0.0277(15) 0.0002(10) 0.0113(12) 0.0038(11)
C31A 0.0305(14) 0.0370(16) 0.056(2) 0.0082(16) 0.0103(14) 0.0086(12)
C32A 0.0305(14) 0.0370(16) 0.056(2) 0.0082(16) 0.0103(14) 0.0086(12)
C33A 0.0305(14) 0.0370(16) 0.056(2) 0.0082(16) 0.0103(14) 0.0086(12)
C34A 0.0305(14) 0.0370(16) 0.056(2) 0.0082(16) 0.0103(14) 0.0086(12)
C35A 0.0305(14) 0.0370(16) 0.056(2) 0.0082(16) 0.0103(14) 0.0086(12)
C11B 0.0369(14) 0.0224(14) 0.0277(15) 0.0002(10) 0.0113(12) 0.0038(11)
C15B 0.0369(14) 0.0224(14) 0.0277(15) 0.0002(10) 0.0113(12) 0.0038(11)
C13B 0.0369(14) 0.0224(14) 0.0277(15) 0.0002(10) 0.0113(12) 0.0038(11)
C12B 0.0369(14) 0.0224(14) 0.0277(15) 0.0002(10) 0.0113(12) 0.0038(11)
C14B 0.0369(14) 0.0224(14) 0.0277(15) 0.0002(10) 0.0113(12) 0.0038(11)
C31B 0.0305(14) 0.0370(16) 0.056(2) 0.0082(16) 0.0103(14) 0.0086(12)
C32B 0.0305(14) 0.0370(16) 0.056(2) 0.0082(16) 0.0103(14) 0.0086(12)
C34B 0.0305(14) 0.0370(16) 0.056(2) 0.0082(16) 0.0103(14) 0.0086(12)
C33B 0.0305(14) 0.0370(16) 0.056(2) 0.0082(16) 0.0103(14) 0.0086(12)
C35B 0.0305(14) 0.0370(16) 0.056(2) 0.0082(16) 0.0103(14) 0.0086(12)
P2 0.0151(4) 0.0159(4) 0.0240(4) -0.0018(3) 0.0062(3) 0.0036(3)
Ru1 0.01949(14) 0.01507(14) 0.01859(14) 0.00134(9) 0.00403(10) 0.00655(10)
C2 0.073(3) 0.022(2) 0.027(2) 0.0022(16) 0.005(2) -0.004(2)
C1A 0.057(10) 0.023(2) 0.032(9) -0.012(6) -0.006(5) 0.020(6)
O1A 0.051(5) 0.041(2) 0.051(4) -0.005(3) -0.019(3) 0.020(3)
O1B 0.051(5) 0.041(2) 0.051(4) -0.005(3) -0.019(3) 0.020(3)
C1B 0.057(10) 0.023(2) 0.032(9) -0.012(6) -0.006(5) 0.020(6)

loop_
_atom_type_symbol
_atom_type_description
_atom_type_scat_dispersion_real
_atom_type_scat_dispersion_imag
_atom_type_scat_source
C C 0.0033 0.0016 'International Tables Vol C Tables 4.2.6.8 and 6.1.1.4'
H H 0 0 'International Tables Vol C Tables 4.2.6.8 and 6.1.1.4'
O O 0.0106 0.006 'International Tables Vol C Tables 4.2.6.8 and 6.1.1.4'
P P 0.1023 0.0942 'International Tables Vol C Tables 4.2.6.8 and 6.1.1.4'
Ru Ru -1.2594 0.8363 'International Tables Vol C Tables 4.2.6.8 and 6.1.1.4'

loop_
_geom_angle_atom_site_label_1
_geom_angle_atom_site_label_2
_geom_angle_atom_site_label_3
_geom_angle
C25 C21 C22 105.0(3)
C25 C21 P1 114.6(3)
C22 C21 P1 112.7(3)
C25 C21 H21 108.1
C22 C21 H21 108.1
P1 C21 H21 108.1
C23 C22 C21 105.5(4)
C23 C22 H22A 110.6
C21 C22 H22A 110.6
C23 C22 H22B 110.6
C21 C22 H22B 110.6
H22A C22 H22B 108.8
C24 C23 C22 106.1(4)
C24 C23 H23A 110.5
C22 C23 H23A 110.5
C24 C23 H23B 110.5
C22 C23 H23B 110.5
H23A C23 H23B 108.7
C23 C24 C25 103.7(4)
C23 C24 H24A 111
C25 C24 H24A 111
C23 C24 H24B 111
C25 C24 H24B 111
H24A C24 H24B 109
C24 C25 C21 104.1(4)
C24 C25 H25A 110.9
C21 C25 H25A 110.9
C24 C25 H25B 110.9
C21 C25 H25B 110.9
H25A C25 H25B 108.9
C42 C41 C45 105.1(3)
C42 C41 P2 118.3(3)
C45 C41 P2 114.6(2)
C42 C41 H41 106
C45 C41 H41 106
P2 C41 H41 106
C43 C42 C41 107.1(3)
C43 C42 H42A 110.3
C41 C42 H42A 110.3
C43 C42 H42B 110.3
C41 C42 H42B 110.3
H42A C42 H42B 108.5
C42 C43 C44 105.5(3)
C42 C43 H43A 110.6
C44 C43 H43A 110.6
C42 C43 H43B 110.6
C44 C43 H43B 110.6
H43A C43 H43B 108.8
C43 C44 C45 102.8(3)
C43 C44 H44A 111.2
C45 C44 H44A 111.2
C43 C44 H44B 111.2
C45 C44 H44B 111.2
H44A C44 H44B 109.1
C44 C45 C41 104.0(3)
C44 C45 H45A 111
C41 C45 H45A 111
C44 C45 H45B 111
C41 C45 H45B 111
H45A C45 H45B 109
C52 C51 C55 104.1(3)
C52 C51 P2 117.7(3)
C55 C51 P2 114.5(2)
C52 C51 H51 106.6
C55 C51 H51 106.6
P2 C51 H51 106.6
C53B C52 C51 103.6(7)
C53B C52 C53A 34.6(7)
C51 C52 C53A 103.2(4)
C53B C52 H52A 137.4
C51 C52 H52A 111.1
C53A C52 H52A 111.1
C53B C52 H52B 79.3
C51 C52 H52B 111.1
C53A C52 H52B 111.1
H52A C52 H52B 109.1
C54 C53A C52 103.4(4)
C54 C53A H53A 111.1
C52 C53A H53A 111.1
C54 C53A H53B 111.1
C52 C53A H53B 111.1
H53A C53A H53B 109
C54 C53B C52 109.4(12)
C54 C53B H53C 109.8
C52 C53B H53C 109.8
C54 C53B H53D 109.8
C52 C53B H53D 109.8
H53C C53B H53D 108.2
C53B C54 C53A 38.1(8)
C53B C54 C55 105.1(8)
C53A C54 C55 109.9(5)
C53B C54 H54A 140.3
C53A C54 H54A 109.7
C55 C54 H54A 109.7
C53B C54 H54B 76.7
C53A C54 H54B 109.7
C55 C54 H54B 109.7
H54A C54 H54B 108.2
C54 C55 C51 105.2(3)
C54 C55 H55A 110.7
C51 C55 H55A 110.7
C54 C55 H55B 110.7
C51 C55 H55B 110.7
H55A C55 H55B 108.8
C65 C61 C62 103.7(3)
C65 C61 P2 116.6(2)
C62 C61 P2 114.2(2)
C65 C61 H61 107.2
C62 C61 H61 107.2
P2 C61 H61 107.2
C63 C62 C61 106.0(3)
C63 C62 H62A 110.5
C61 C62 H62A 110.5
C63 C62 H62B 110.5
C61 C62 H62B 110.5
H62A C62 H62B 108.7
C64 C63 C62 106.1(3)
C64 C63 H63A 110.5
C62 C63 H63A 110.5
C64 C63 H63B 110.5
C62 C63 H63B 110.5
H63A C63 H63B 108.7
C63 C64 C65 103.4(3)
C63 C64 H64A 111.1
C65 C64 H64A 111.1
C63 C64 H64B 111.1
C65 C64 H64B 111.1
H64A C64 H64B 109
C64 C65 C61 102.8(3)
C64 C65 H65A 111.2
C61 C65 H65A 111.2
C64 C65 H65B 111.2
C61 C65 H65B 111.2
H65A C65 H65B 109.1
C2 O2 Ru1 88.5(3)
C2 O3 Ru1 93.5(3)
C31B P1 C11A 67.8(5)
C31B P1 C21 106.6(4)
C11A P1 C21 103.0(3)
C31B P1 C31A 35.1(4)
C11A P1 C31A 102.8(4)
C21 P1 C31A 101.3(3)
C31B P1 C11B 99.4(5)
C11A P1 C11B 31.6(3)
C21 P1 C11B 95.4(3)
C31A P1 C11B 134.3(4)
C31B P1 Ru1 125.7(4)
C11A P1 Ru1 122.9(2)
C21 P1 Ru1 119.06(13)
C31A P1 Ru1 104.6(3)
C11B P1 Ru1 103.7(2)
C12A C11A C15A 105.3(6)
C12A C11A P1 117.2(5)
C15A C11A P1 110.9(5)
C12A C11A H11A 107.7
C15A C11A H11A 107.7
P1 C11A H11A 107.7
C13A C12A C11A 106.8(6)
C13A C12A H12A 110.4
C11A C12A H12A 110.4
C13A C12A H12B 110.4
C11A C12A H12B 110.4
H12A C12A H12B 108.6
C12A C13A C14A 104.7(6)
C12A C13A H13A 110.8
C14A C13A H13A 110.8
C12A C13A H13B 110.8
C14A C13A H13B 110.8
H13A C13A H13B 108.9
C15A C14A C13A 103.1(6)
C15A C14A H14A 111.1
C13A C14A H14A 111.1
C15A C14A H14B 111.1
C13A C14A H14B 111.1
H14A C14A H14B 109.1
C14A C15A C11A 101.7(6)
C14A C15A H15A 111.4
C11A C15A H15A 111.4
C14A C15A H15B 111.4
C11A C15A H15B 111.4
H15A C15A H15B 109.3
C35A C31A C32A 106.0(7)
C35A C31A P1 113.9(6)
C32A C31A P1 114.0(6)
C35A C31A H31A 107.5
C32A C31A H31A 107.5
P1 C31A H31A 107.5
C33A C32A C31A 92.9(7)
C33A C32A H32A 113.1
C31A C32A H32A 113.1
C33A C32A H32B 113.1
C31A C32A H32B 113.1
H32A C32A H32B 110.5
C32A C33A C34A 109.1(7)
C32A C33A H33A 109.9
C34A C33A H33A 109.9
C32A C33A H33B 109.9
C34A C33A H33B 109.9
H33A C33A H33B 108.3
C35A C34A C33A 91.4(7)
C35A C34A H34A 113.4
C33A C34A H34A 113.4
C35A C34A H34B 113.4
C33A C34A H34B 113.4
H34A C34A H34B 110.7
C34A C35A C31A 110.2(8)
C34A C35A H35A 109.6
C31A C35A H35A 109.6
C34A C35A H35B 109.6
C31A C35A H35B 109.6
H35A C35A H35B 108.1
C15B C11B C12B 102.5(6)
C15B C11B P1 118.4(6)
C12B C11B P1 112.4(6)
C15B C11B H11B 107.7
C12B C11B H11B 107.7
P1 C11B H11B 107.7
C11B C15B C14B 105.8(7)
C11B C15B H15C 110.6
C14B C15B H15C 110.6
C11B C15B H15D 110.6
C14B C15B H15D 110.6
H15C C15B H15D 108.7
C12B C13B C14B 108.2(7)
C12B C13B H13C 110.1
C14B C13B H13C 110.1
C12B C13B H13D 110.1
C14B C13B H13D 110.1
H13C C13B H13D 108.4
C13B C12B C11B 104.1(7)
C13B C12B H12C 110.9
C11B C12B H12C 110.9
C13B C12B H12D 110.9
C11B C12B H12D 110.9
H12C C12B H12D 108.9
C15B C14B C13B 104.9(7)
C15B C14B H14C 110.8
C13B C14B H14C 110.8
C15B C14B H14D 110.8
C13B C14B H14D 110.8
H14C C14B H14D 108.8
C32B C31B C35B 99.2(8)
C32B C31B P1 111.7(7)
C35B C31B P1 115.1(7)
C32B C31B H31B 110.1
C35B C31B H31B 110.1
P1 C31B H31B 110.1
C31B C32B C33B 93.6(8)
C31B C32B H32C 113
C33B C32B H32C 113
C31B C32B H32D 113
C33B C32B H32D 113
H32C C32B H32D 110.4
C33B C34B C35B 99.6(8)
C33B C34B H34C 111.9
C35B C34B H34C 111.9
C33B C34B H34D 111.9
C35B C34B H34D 111.9
H34C C34B H34D 109.6
C34B C33B C32B 80.8(7)
C34B C33B H33C 115.1
C32B C33B H33C 115.1
C34B C33B H33D 115.1
C32B C33B H33D 115.1
H33C C33B H33D 112.2
C31B C35B C34B 100.0(6)
C31B C35B H35C 111.8
C34B C35B H35C 111.8
C31B C35B H35D 111.8
C34B C35B H35D 111.8
H35C C35B H35D 109.5
C41 P2 C51 104.79(17)
C41 P2 C61 102.36(16)
C51 P2 C61 100.42(16)
C41 P2 Ru1 109.83(12)
C51 P2 Ru1 117.98(12)
C61 P2 Ru1 119.46(11)
C1A Ru1 C1B 15.9(8)
C1A Ru1 O3 163.6(5)
C1B Ru1 O3 175.6(10)
C1A Ru1 O2 106.0(5)
C1B Ru1 O2 120.8(7)
O3 Ru1 O2 57.61(13)
C1A Ru1 P1 94.6(6)
C1B Ru1 P1 86.9(8)
O3 Ru1 P1 89.22(9)
O2 Ru1 P1 96.88(7)
C1A Ru1 P2 91.6(7)
C1B Ru1 P2 96.2(9)
O3 Ru1 P2 88.00(9)
O2 Ru1 P2 92.39(7)
P1 Ru1 P2 166.95(3)
C1A Ru1 C2 134.9(5)
C1B Ru1 C2 149.7(8)
O3 Ru1 C2 28.67(15)
O2 Ru1 C2 28.95(14)
P1 Ru1 C2 94.05(11)
P2 Ru1 C2 89.61(10)
C1A Ru1 HY1 94.6(19)
C1B Ru1 HY1 80.0(19)
O3 Ru1 HY1 101.7(18)
O2 Ru1 HY1 159.2(18)
P1 Ru1 HY1 84.2(18)
P2 Ru1 HY1 83.9(18)
C2 Ru1 HY1 130.3(18)
O3 C2 O2 120.4(4)
O3 C2 Ru1 57.9(2)
O2 C2 Ru1 62.5(2)
O3 C2 H2 126(3)
O2 C2 H2 113(3)
Ru1 C2 H2 167(3)
O1A C1A Ru1 175.5(19)
O1B C1B Ru1 178(2)

loop_
_geom_bond_atom_site_label_1
_geom_bond_atom_site_label_2
_geom_bond_distance
C21 C25 1.540(6)
C21 C22 1.547(6)
C21 P1 1.853(4)
C21 H21 0.98
C22 C23 1.543(6)
C22 H22A 0.97
C22 H22B 0.97
C23 C24 1.474(7)
C23 H23A 0.97
C23 H23B 0.97
C24 C25 1.527(5)
C24 H24A 0.97
C24 H24B 0.97
C25 H25A 0.97
C25 H25B 0.97
C41 C42 1.540(5)
C41 C45 1.542(5)
C41 P2 1.843(3)
C41 H41 0.98
C42 C43 1.498(6)
C42 H42A 0.97
C42 H42B 0.97
C43 C44 1.524(5)
C43 H43A 0.97
C43 H43B 0.97
C44 C45 1.527(5)
C44 H44A 0.97
C44 H44B 0.97
C45 H45A 0.97
C45 H45B 0.97
C51 C52 1.538(5)
C51 C55 1.540(6)
C51 P2 1.848(4)
C51 H51 0.98
C52 C53B 1.538(18)
C52 C53A 1.552(7)
C52 H52A 0.97
C52 H52B 0.97
C53A C54 1.451(8)
C53A H53A 0.97
C53A H53B 0.97
C53B C54 1.347(17)
C53B H53C 0.97
C53B H53D 0.97
C54 C55 1.517(7)
C54 H54A 0.97
C54 H54B 0.97
C55 H55A 0.97
C55 H55B 0.97
C61 C65 1.535(5)
C61 C62 1.554(5)
C61 P2 1.851(3)
C61 H61 0.98
C62 C63 1.534(5)
C62 H62A 0.97
C62 H62B 0.97
C63 C64 1.519(6)
C63 H63A 0.97
C63 H63B 0.97
C64 C65 1.526(5)
C64 H64A 0.97
C64 H64B 0.97
C65 H65A 0.97
C65 H65B 0.97
O2 C2 1.258(6)
O2 Ru1 2.306(3)
O3 C2 1.249(6)
O3 Ru1 2.204(3)
P1 C31B 1.656(10)
P1 C11A 1.750(7)
P1 C31A 2.019(9)
P1 C11B 2.144(9)
P1 Ru1 2.3513(10)
C11A C12A 1.536(9)
C11A C15A 1.541(10)
C11A H11A 0.98
C12A C13A 1.512(10)
C12A H12A 0.97
C12A H12B 0.97
C13A C14A 1.538(10)
C13A H13A 0.97
C13A H13B 0.97
C14A C15A 1.524(10)
C14A H14A 0.97
C14A H14B 0.97
C15A H15A 0.97
C15A H15B 0.97
C31A C35A 1.548(12)
C31A C32A 1.563(12)
C31A H31A 0.98
C32A C33A 1.469(12)
C32A H32A 0.97
C32A H32B 0.97
C33A C34A 1.584(12)
C33A H33A 0.97
C33A H33B 0.97
C34A C35A 1.410(13)
C34A H34A 0.97
C34A H34B 0.97
C35A H35A 0.97
C35A H35B 0.97
C11B C15B 1.479(12)
C11B C12B 1.566(11)
C11B H11B 0.98
C15B C14B 1.502(12)
C15B H15C 0.97
C15B H15D 0.97
C13B C12B 1.459(12)
C13B C14B 1.532(12)
C13B H13C 0.97
C13B H13D 0.97
C12B H12C 0.97
C12B H12D 0.97
C14B H14C 0.97
C14B H14D 0.97
C31B C32B 1.504(15)
C31B C35B 1.579(12)
C31B H31B 0.98
C32B C33B 1.957(15)
C32B H32C 0.97
C32B H32D 0.97
C34B C33B 1.512(15)
C34B C35B 1.859(13)
C34B H34C 0.97
C34B H34D 0.97
C33B H33C 0.97
C33B H33D 0.97
C35B H35C 0.97
C35B H35D 0.97
P2 Ru1 2.3581(9)
Ru1 C1A 1.79(3)
Ru1 C1B 1.81(3)
Ru1 C2 2.598(4)
Ru1 HY1 1.45(5)
C2 H2 0.996(10)
C1A O1A 1.19(3)
O1B C1B 1.11(3)
